data_4100862
loop_
_publ_author_name
'Arthur J. Esswein'
'Adam S. Veige'
'Daniel G.Nocera'

_journal_name_full 'Journal of the American Chemical Society'
_journal_year 2005
_chemical_formula_sum 'C29 H38 Cl2 F36 N4 O12 P6 Rh2'
_chemical_formula_weight 1781.17
_space_group_IT_number 15
_symmetry_cell_setting monoclinic
_symmetry_space_group_name_Hall '-C 2yc'
_symmetry_space_group_name_H-M 'C 1 2/c 1'
_cell_angle_alpha 90.00
_cell_angle_beta 91.910(4)
_cell_angle_gamma 90.00
_cell_formula_units_Z 4
_cell_length_a 22.496(4)
_cell_length_b 13.547(2)
_cell_length_c 21.382(4)
_cell_measurement_temperature 193(2)
_cell_volume 6513(2)
_diffrn_ambient_temperature 193(2)
_exptl_crystal_density_diffrn 1.817
_cod_depositor_comments
;
The following automatic conversions were performed:
'_symmetry_cell_setting' value 'Monoclinic' changed to 'monoclinic'
according to '/home/saulius/struct/CIF-dictionaries/cif_core.dic'
dictionary named 'cif_core.dic' version 2.4.1 from 2010-06-29.

Automatic conversion script
Id: cif_fix_enum 1527 2010-12-29 10:47:43Z saulius 
;
_cod_original_sg_symbol_H-M 'C 2/c'
_cod_database_code 4100862

loop_
_symmetry_equiv_pos_as_xyz
'x, y, z'
'-x, y, -z+1/2'
'x+1/2, y+1/2, z'
'-x+1/2, y+1/2, -z+1/2'
'-x, -y, -z'
'x, -y, z-1/2'
'-x+1/2, -y+1/2, -z'
'x+1/2, -y+1/2, z-1/2'

loop_
_atom_site_label
_atom_site_type_symbol
_atom_site_fract_x
_atom_site_fract_y
_atom_site_fract_z
_atom_site_U_iso_or_equiv
_atom_site_adp_type
_atom_site_occupancy
_atom_site_symmetry_multiplicity
_atom_site_calc_flag
_atom_site_refinement_flags
_atom_site_disorder_assembly
_atom_site_disorder_group
Rh1 Rh 0.51494(3) 0.52594(5) 0.31198(3) 0.0234(2) Uani 1 1 d . . .
H1 H 0.455(3) 0.481(4) 0.326(3) 0.020(18) Uiso 1 1 d . . .
Cl2 Cl 0.54520(10) 0.52288(16) 0.42352(9) 0.0360(6) Uani 1 1 d . . .
P1 P 0.53445(10) 0.36287(16) 0.30741(10) 0.0298(6) Uani 1 1 d . . .
P2 P 0.60234(10) 0.59609(16) 0.28218(10) 0.0279(6) Uani 1 1 d . . .
P3 P 0.46270(10) 0.66492(16) 0.32567(9) 0.0275(6) Uani 1 1 d . . .
N1 N 0.5000 0.3016(6) 0.2500 0.029(2) Uani 1 2 d S . .
N2 N 0.5955(3) 0.6805(4) 0.2241(3) 0.0273(17) Uani 1 1 d . . .
N1S N 0.7828(5) 0.4487(8) 0.3757(6) 0.093(4) Uani 1 1 d . . .
O1 O 0.5161(2) 0.3016(4) 0.3692(2) 0.0353(15) Uani 1 1 d . . .
O2 O 0.5997(2) 0.3181(4) 0.3021(3) 0.0369(15) Uani 1 1 d . . .
O3 O 0.6511(2) 0.5156(4) 0.2621(3) 0.0345(15) Uani 1 1 d . . .
O4 O 0.6407(2) 0.6671(4) 0.3296(2) 0.0331(14) Uani 1 1 d . . .
O5 O 0.4914(3) 0.7739(4) 0.3211(2) 0.0337(14) Uani 1 1 d . . .
O6 O 0.4357(2) 0.6802(4) 0.3939(2) 0.0324(14) Uani 1 1 d . . .
C1 C 0.5000 0.1897(8) 0.2500 0.045(4) Uani 1 2 d S . .
H1A H 0.4710 0.1656 0.2184 0.068 Uiso 0.50 1 calc PR . .
H1B H 0.4893 0.1656 0.2914 0.068 Uiso 0.50 1 calc PR . .
H1C H 0.5397 0.1656 0.2402 0.068 Uiso 0.50 1 calc PR . .
C2 C 0.6340(4) 0.7682(6) 0.2178(4) 0.039(2) Uani 1 1 d . . .
H2A H 0.6379 0.7837 0.1733 0.059 Uiso 1 1 calc R . .
H2B H 0.6734 0.7545 0.2368 0.059 Uiso 1 1 calc R . .
H2C H 0.6162 0.8245 0.2390 0.059 Uiso 1 1 calc R . .
C3 C 0.4612(4) 0.3145(7) 0.3986(5) 0.049(3) Uani 1 1 d . . .
H3A H 0.4288 0.3225 0.3665 0.059 Uiso 1 1 calc R . .
H3B H 0.4627 0.3746 0.4249 0.059 Uiso 1 1 calc R . .
C4 C 0.4498(5) 0.2282(8) 0.4372(5) 0.057(3) Uani 1 1 d . . .
C5 C 0.6419(4) 0.3212(7) 0.3523(4) 0.048(3) Uani 1 1 d . . .
H5A H 0.6229 0.3435 0.3909 0.058 Uiso 1 1 calc R . .
H5B H 0.6743 0.3678 0.3429 0.058 Uiso 1 1 calc R . .
C6 C 0.6665(6) 0.2187(10) 0.3612(6) 0.070(4) Uani 1 1 d . . .
C7 C 0.7068(4) 0.5399(7) 0.2347(5) 0.047(3) Uani 1 1 d . . .
H7A H 0.7375 0.5543 0.2678 0.057 Uiso 1 1 calc R . .
H7B H 0.7023 0.5985 0.2073 0.057 Uiso 1 1 calc R . .
C8 C 0.7240(4) 0.4522(8) 0.1978(5) 0.049(3) Uani 1 1 d . . .
C9 C 0.6713(4) 0.6289(7) 0.3850(4) 0.043(2) Uani 1 1 d . . .
H9A H 0.6879 0.5627 0.3765 0.052 Uiso 1 1 calc R . .
H9B H 0.6434 0.6230 0.4197 0.052 Uiso 1 1 calc R . .
C10 C 0.7203(5) 0.6993(8) 0.4025(5) 0.056(3) Uani 1 1 d . . .
C11 C 0.5308(4) 0.8129(6) 0.3680(4) 0.043(3) Uani 1 1 d . . .
H11A H 0.5726 0.8022 0.3566 0.052 Uiso 1 1 calc R . .
H11B H 0.5244 0.7799 0.4086 0.052 Uiso 1 1 calc R . .
C12 C 0.5184(6) 0.9177(10) 0.3728(7) 0.078(4) Uani 1 1 d . . .
C13 C 0.4099(3) 0.6016(6) 0.4291(4) 0.034(2) Uani 1 1 d . . .
H13A H 0.4375 0.5807 0.4636 0.041 Uiso 1 1 calc R . .
H13B H 0.4014 0.5440 0.4018 0.041 Uiso 1 1 calc R . .
C14 C 0.3548(5) 0.6400(10) 0.4542(5) 0.064(3) Uani 1 1 d . . .
C1S C 0.8079(6) 0.4582(9) 0.4210(7) 0.073(4) Uani 1 1 d . . .
C2S C 0.8386(6) 0.4715(9) 0.4801(6) 0.095(4) Uani 1 1 d . . .
H2S1 H 0.8730 0.5147 0.4748 0.142 Uiso 1 1 calc R . .
H2S2 H 0.8522 0.4073 0.4962 0.142 Uiso 1 1 calc R . .
H2S3 H 0.8117 0.5015 0.5098 0.142 Uiso 1 1 calc R . .
F1 F 0.4016(3) 0.2406(4) 0.4704(3) 0.083(2) Uani 1 1 d . . .
F2 F 0.4435(4) 0.1473(5) 0.4054(4) 0.114(3) Uani 1 1 d . . .
F3 F 0.4953(4) 0.2122(6) 0.4782(3) 0.111(3) Uani 1 1 d . . .
F4 F 0.6244(3) 0.1538(5) 0.3742(4) 0.100(3) Uani 1 1 d . . .
F5 F 0.6934(3) 0.1870(5) 0.3104(3) 0.100(3) Uani 1 1 d . . .
F6 F 0.7070(3) 0.2177(6) 0.4086(4) 0.116(3) Uani 1 1 d . . .
F7 F 0.6840(3) 0.4309(4) 0.1512(3) 0.0708(18) Uani 1 1 d . . .
F8 F 0.7290(3) 0.3688(4) 0.2308(3) 0.0649(17) Uani 1 1 d . . .
F9 F 0.7758(3) 0.4653(4) 0.1714(3) 0.081(2) Uani 1 1 d . . .
F10 F 0.7467(3) 0.6665(5) 0.4548(3) 0.086(2) Uani 1 1 d . . .
F11 F 0.7586(3) 0.7065(5) 0.3585(4) 0.092(2) Uani 1 1 d . . .
F12 F 0.6983(3) 0.7887(5) 0.4127(3) 0.100(3) Uani 1 1 d . . .
F13 F 0.5529(4) 0.9588(5) 0.4185(4) 0.103(3) Uani 1 1 d . . .
F14 F 0.5206(5) 0.9681(6) 0.3251(5) 0.172(6) Uani 1 1 d . . .
F15 F 0.4622(5) 0.9277(6) 0.3952(5) 0.159(4) Uani 1 1 d . . .
F16 F 0.3613(4) 0.7170(6) 0.4882(4) 0.145(4) Uani 1 1 d . . .
F17 F 0.3160(3) 0.6594(8) 0.4073(4) 0.147(4) Uani 1 1 d . . .
F18 F 0.3286(3) 0.5715(5) 0.4890(3) 0.088(2) Uani 1 1 d . . .

loop_
_atom_site_aniso_label
_atom_site_aniso_U_11
_atom_site_aniso_U_22
_atom_site_aniso_U_33
_atom_site_aniso_U_23
_atom_site_aniso_U_13
_atom_site_aniso_U_12
Rh1 0.0219(4) 0.0231(4) 0.0251(4) 0.0010(3) -0.0001(3) 0.0014(3)
Cl2 0.0373(15) 0.0415(13) 0.0289(11) 0.0056(10) -0.0030(10) 0.0044(11)
P1 0.0289(15) 0.0284(13) 0.0323(13) 0.0006(10) 0.0022(11) 0.0019(11)
P2 0.0268(14) 0.0267(13) 0.0302(12) 0.0005(10) -0.0006(10) -0.0004(11)
P3 0.0290(15) 0.0279(12) 0.0255(12) -0.0022(10) -0.0008(10) 0.0041(11)
N1 0.043(7) 0.011(5) 0.033(5) 0.000 -0.001(5) 0.000
N2 0.030(4) 0.022(4) 0.029(4) 0.000(3) -0.005(3) -0.013(3)
N1S 0.073(9) 0.090(8) 0.115(10) -0.023(7) -0.032(7) 0.017(7)
O1 0.038(4) 0.027(3) 0.040(3) 0.008(3) 0.006(3) 0.004(3)
O2 0.034(4) 0.036(4) 0.041(4) -0.002(3) 0.006(3) 0.009(3)
O3 0.026(4) 0.034(3) 0.044(3) 0.000(3) 0.008(3) -0.001(3)
O4 0.039(4) 0.030(3) 0.030(3) -0.002(3) -0.011(3) 0.000(3)
O5 0.044(4) 0.018(3) 0.039(3) -0.003(3) -0.008(3) -0.002(3)
O6 0.042(4) 0.028(3) 0.027(3) 0.002(2) -0.002(3) 0.009(3)
C1 0.055(10) 0.016(7) 0.063(9) 0.000 -0.021(8) 0.000
C2 0.040(6) 0.036(5) 0.041(5) 0.001(4) -0.011(5) -0.018(5)
C3 0.048(7) 0.038(6) 0.063(6) 0.009(5) 0.018(5) -0.002(5)
C4 0.071(9) 0.050(7) 0.049(6) 0.008(6) 0.010(6) -0.005(6)
C5 0.030(6) 0.061(7) 0.054(6) 0.006(5) -0.007(5) 0.022(5)
C6 0.055(9) 0.089(10) 0.066(8) 0.024(7) 0.010(7) 0.048(8)
C7 0.020(6) 0.057(7) 0.065(6) -0.016(5) 0.011(5) -0.008(5)
C8 0.028(7) 0.058(7) 0.064(7) -0.007(6) 0.014(6) -0.004(5)
C9 0.037(6) 0.051(6) 0.040(5) 0.013(5) -0.017(5) -0.006(5)
C10 0.064(9) 0.049(7) 0.054(7) -0.005(6) -0.025(6) -0.015(6)
C11 0.052(7) 0.033(6) 0.044(6) -0.018(4) -0.007(5) 0.004(5)
C12 0.063(10) 0.082(10) 0.086(10) -0.038(8) -0.038(8) -0.013(8)
C13 0.023(5) 0.035(5) 0.045(5) 0.010(4) 0.011(4) 0.005(4)
C14 0.044(8) 0.092(10) 0.055(7) 0.026(7) 0.006(6) 0.034(7)
C1S 0.054(10) 0.072(9) 0.092(10) -0.011(8) -0.023(8) 0.010(7)
C2S 0.098(11) 0.091(10) 0.092(10) 0.012(8) -0.046(9) -0.001(8)
F1 0.090(5) 0.073(4) 0.088(5) 0.012(4) 0.054(4) -0.017(4)
F2 0.164(8) 0.041(4) 0.141(7) -0.013(4) 0.074(6) -0.026(5)
F3 0.110(6) 0.136(7) 0.087(5) 0.064(5) 0.014(5) 0.025(5)
F4 0.091(6) 0.069(5) 0.142(7) 0.053(5) 0.022(5) 0.026(4)
F5 0.112(6) 0.076(5) 0.116(6) 0.016(4) 0.048(5) 0.067(4)
F6 0.070(5) 0.170(8) 0.108(6) 0.050(5) -0.005(5) 0.067(5)
F7 0.075(5) 0.072(4) 0.065(4) -0.024(3) -0.006(4) 0.008(4)
F8 0.066(4) 0.050(4) 0.080(4) -0.010(3) 0.011(3) 0.014(3)
F9 0.056(4) 0.080(5) 0.110(5) -0.030(4) 0.044(4) -0.003(4)
F10 0.101(6) 0.083(5) 0.069(4) -0.008(4) -0.066(4) -0.003(4)
F11 0.053(4) 0.113(6) 0.109(6) 0.027(5) -0.016(4) -0.040(4)
F12 0.147(7) 0.049(4) 0.098(5) -0.024(4) -0.076(5) 0.005(4)
F13 0.132(7) 0.059(4) 0.115(6) -0.028(4) -0.040(5) -0.019(4)
F14 0.327(17) 0.058(5) 0.121(7) 0.048(5) -0.118(9) -0.075(7)
F15 0.140(9) 0.095(7) 0.240(12) -0.100(7) -0.035(8) 0.047(6)
F16 0.223(10) 0.083(6) 0.139(7) -0.028(5) 0.136(7) 0.011(6)
F17 0.049(5) 0.259(12) 0.133(7) 0.099(7) 0.013(5) 0.056(6)
F18 0.050(4) 0.136(6) 0.080(4) 0.023(4) 0.031(4) 0.004(4)

loop_
_geom_bond_atom_site_label_1
_geom_bond_atom_site_label_2
_geom_bond_distance
_geom_bond_site_symmetry_2
_geom_bond_publ_flag
Rh1 P3 2.244(2) . ?
Rh1 P1 2.255(2) . ?
Rh1 P2 2.293(2) . ?
Rh1 Cl2 2.459(2) . ?
Rh1 Rh1 2.7127(13) 2_655 ?
P1 O2 1.596(6) . ?
P1 O1 1.625(5) . ?
P1 N1 1.653(5) . ?
P2 O3 1.616(6) . ?
P2 O4 1.625(5) . ?
P2 N2 1.691(6) . ?
P3 O6 1.612(5) . ?
P3 O5 1.615(6) . ?
P3 N2 1.674(7) 2_655 ?
N1 C1 1.515(13) . ?
N1 P1 1.653(5) 2_655 ?
N2 C2 1.478(9) . ?
N2 P3 1.674(7) 2_655 ?
N1S C1S 1.113(13) . ?
O1 C3 1.414(10) . ?
O2 C5 1.410(10) . ?
O3 C7 1.439(9) . ?
O4 C9 1.446(9) . ?
O5 C11 1.418(9) . ?
O6 C13 1.438(9) . ?
C3 C4 1.458(12) . ?
C4 F2 1.296(11) . ?
C4 F1 1.326(11) . ?
C4 F3 1.344(12) . ?
C5 C6 1.504(13) . ?
C6 F4 1.327(13) . ?
C6 F5 1.332(12) . ?
C6 F6 1.340(13) . ?
C7 C8 1.484(12) . ?
C8 F9 1.324(10) . ?
C8 F8 1.336(11) . ?
C8 F7 1.351(11) . ?
C9 C10 1.494(12) . ?
C10 F11 1.300(12) . ?
C10 F10 1.327(11) . ?
C10 F12 1.330(12) . ?
C11 C12 1.452(15) . ?
C12 F14 1.230(15) . ?
C12 F13 1.348(11) . ?
C12 F15 1.374(15) . ?
C13 C14 1.462(12) . ?
C14 F16 1.277(13) . ?
C14 F17 1.334(12) . ?
C14 F18 1.339(12) . ?
C1S C2S 1.432(16) . ?
